data_2311934
loop_
_publ_author_name
'Altmann, Philipp J.'
'Ehrenreich, Michael'
'P\"othig, Alexander'

_publ_section_title
;
 A hybrid imidazolylidene/imidazolium nickel NHC complex: an isolated
 intermediate.
;
_journal_coeditor_code FP3043
_journal_issue 'Pt 11'
_journal_name_full 'Acta crystallographica. Section C, Structural chemistry'
_journal_page_first 880
_journal_page_last 884
_journal_paper_doi 10.1107/S2053229617013250
_journal_volume 73
_journal_year 2017
_chemical_formula_iupac '[Ni3 (C24 H24 N12)2 Cl2] (P F6)4, 4C2 H3 N'
_chemical_formula_moiety 'C48 H48 Cl2 N24 Ni3 4+, 4(F6 P -), 4(C2 H3 N)'
_chemical_formula_sum 'C56 H60 Cl2 F24 N28 Ni3 P4'
_chemical_formula_weight 1952.17
_chemical_name_systematic
'Di-\m-chlorido-bis{\m-calix[2]imidazolium[2]imidazolylidene[2]pyrazolate}trinickel(II) tetrakis(hexafluoridophosphate) acetonitrile tetrasolvate'
_space_group_IT_number 2
_space_group_name_Hall '-P 1'
_space_group_name_H-M_alt 'P -1'
_symmetry_cell_setting triclinic
_symmetry_space_group_name_Hall '-P 1'
_symmetry_space_group_name_H-M 'P -1'
_atom_sites_solution_hydrogens mixed
_cell_angle_alpha 66.056(3)
_cell_angle_beta 73.926(3)
_cell_angle_gamma 65.297(3)
_cell_formula_units_Z 1
_cell_length_a 11.8775(9)
_cell_length_b 13.3374(9)
_cell_length_c 13.9741(9)
_cell_measurement_reflns_used 9868
_cell_measurement_temperature 100
_cell_measurement_theta_max 31.9702
_cell_measurement_theta_min 2.3273
_cell_volume 1822.6(2)
_computing_cell_refinement
;
SAINT (Bruker, 2014)
;
_computing_data_collection
;
APEX3 (Bruker, 2015)
;
_computing_data_reduction
;
SAINT (Bruker, 2014)
;
_computing_molecular_graphics
;
PLATON (Spek, 2009), Mercury (Macrae <i>et al.</i>,  2008)
;
_computing_publication_material
;
PLATON (Spek, 2009), enCIFer (Allen <i>et al.</i>,  2004)
;
_computing_structure_refinement
;
SHELXL2014 (Sheldrick, 2015), SHELXLE (H\"ubschle <i>et al.</i>,
2011)
;
_computing_structure_solution
;
SHELXT (Sheldrick, 2015)
;
_diffrn_ambient_temperature 100
_diffrn_detector_area_resol_mean 16
_diffrn_measured_fraction_theta_full 0.999
_diffrn_measured_fraction_theta_max 0.999
_diffrn_measurement_device ' \k-geometry diffractometer '
_diffrn_measurement_device_type ' Bruker Photon CMOS '
_diffrn_measurement_method ' phi- and omega-rotation '
_diffrn_radiation_monochromator 'Helios optic'
_diffrn_radiation_source 'IMS microsource'
_diffrn_radiation_type MoK\a
_diffrn_radiation_wavelength 0.71073
_diffrn_reflns_av_R_equivalents 0.0610
_diffrn_reflns_limit_h_max 16
_diffrn_reflns_limit_h_min -16
_diffrn_reflns_limit_k_max 18
_diffrn_reflns_limit_k_min -18
_diffrn_reflns_limit_l_max 19
_diffrn_reflns_limit_l_min -19
_diffrn_reflns_number 51283
_diffrn_reflns_reduction_process
;
;
_diffrn_reflns_theta_full 25.24
_diffrn_reflns_theta_max 29.13
_diffrn_reflns_theta_min 2.33
_exptl_absorpt_coefficient_mu 1.052
_exptl_absorpt_correction_T_max 0.7464
_exptl_absorpt_correction_T_min 0.6734
_exptl_absorpt_correction_type multi-scan
_exptl_absorpt_process_details
;
SADABS 2014/5, Bruker, 2014
;
_exptl_crystal_colour 'clear yellow'
_exptl_crystal_density_diffrn 1.778
_exptl_crystal_density_method 'Not Measured'
_exptl_crystal_description fragment
_exptl_crystal_F_000 986
_exptl_crystal_size_max 0.200
_exptl_crystal_size_mid 0.130
_exptl_crystal_size_min 0.084
_refine_diff_density_max 1.669
_refine_diff_density_min -0.774
_refine_ls_extinction_method none
_refine_ls_goodness_of_fit_ref 1.024
_refine_ls_hydrogen_treatment mixed
_refine_ls_matrix_type full
_refine_ls_number_parameters 539
_refine_ls_number_reflns 9819
_refine_ls_number_restraints 12
_refine_ls_restrained_S_all 1.034
_refine_ls_R_factor_all 0.0660
_refine_ls_R_factor_gt 0.0407
_refine_ls_shift/su_max 0.000
_refine_ls_shift/su_mean 0.000
_refine_ls_structure_factor_coef Fsqd
_refine_ls_weighting_details 'W=1/[\S^2^(FO^2^)+(0.0381P)^2^+2.3353P] WHERE P=(FO^2^+2FC^2^)/3'
_refine_ls_weighting_scheme calc
_refine_ls_wR_factor_gt 0.0853
_refine_ls_wR_factor_ref 0.0943
_reflns_number_gt 7472
_reflns_number_total 9819
_reflns_threshold_expression I>2\s(I)
_cod_data_source_file fp3043sup1.cif
_cod_data_source_block I
_cod_original_cell_volume 1822.7(2)
_cod_database_code 2311934

loop_
_space_group_symop_id
_space_group_symop_operation_xyz
1 x,y,z
2 -x,-y,-z

loop_
_atom_site_type_symbol
_atom_site_label
_atom_site_fract_x
_atom_site_fract_y
_atom_site_fract_z
_atom_site_U_iso_or_equiv
_atom_site_adp_type
_atom_site_calc_flag
_atom_site_occupancy
Ni Ni1 0.18222(3) 0.27876(2) 0.68985(2) 0.00985(7) Uani d 1
Ni Ni2 0.0000 0.5000 0.5000 0.00856(9) Uani d 1
Cl Cl1 -0.04051(5) 0.42980(5) 0.69365(4) 0.01104(11) Uani d 1
N N1 0.25435(18) 0.39455(17) 0.16855(15) 0.0134(4) Uani d 1
N N2 0.09296(18) 0.34947(17) 0.26072(15) 0.0124(4) Uani d 1
N N3 0.07904(17) 0.32379(16) 0.50325(14) 0.0096(4) Uani d 1
N N4 0.14200(17) 0.24252(16) 0.58621(14) 0.0107(4) Uani d 1
N N5 0.17948(19) 0.04291(17) 0.77712(15) 0.0145(4) Uani d 1
N N6 0.12259(18) 0.12316(17) 0.89528(15) 0.0139(4) Uani d 1
N N7 0.19490(19) 0.25883(17) 0.90073(15) 0.0148(4) Uani d 1
N N8 0.33596(19) 0.31899(17) 0.78935(16) 0.0145(4) Uani d 1
N N9 0.23851(17) 0.40452(16) 0.59363(14) 0.0106(4) Uani d 1
N N10 0.17849(17) 0.49036(16) 0.51056(14) 0.0098(4) Uani d 1
N N11 0.27539(18) 0.63160(17) 0.27492(15) 0.0127(4) Uani d 1
N N12 0.34110(18) 0.52256(17) 0.17706(15) 0.0133(4) Uani d 1
C C1 0.3689(2) 0.4192(2) 0.14945(19) 0.0148(5) Uani d 1
H H1A 0.4042 0.4332 0.0741 0.018 Uiso calc 1
H H1B 0.4314 0.3512 0.1926 0.018 Uiso calc 1
C C2 0.2079(2) 0.3379(2) 0.26376(19) 0.0129(4) Uani d 1
C C3 0.1633(2) 0.4470(2) 0.10200(19) 0.0164(5) Uani d 1
H H3 0.1702 0.4941 0.0298 0.020 Uiso calc 1
C C4 0.0632(2) 0.4182(2) 0.15988(18) 0.0161(5) Uani d 1
H H4 -0.0140 0.4409 0.1357 0.019 Uiso calc 1
C C5 0.0014(2) 0.3201(2) 0.35500(17) 0.0129(4) Uani d 1
H H5A -0.0314 0.2663 0.3485 0.015 Uiso calc 1
H H5B -0.0697 0.3923 0.3586 0.015 Uiso calc 1
C C6 0.0612(2) 0.2636(2) 0.45378(18) 0.0123(4) Uani d 1
C C7 0.1098(2) 0.1443(2) 0.50590(19) 0.0151(5) Uani d 1
H H7 0.1092 0.0828 0.4884 0.018 Uiso calc 1
C C8 0.1592(2) 0.1350(2) 0.58914(19) 0.0146(5) Uani d 1
C C9 0.2220(3) 0.0272(2) 0.67348(19) 0.0192(5) Uani d 1
H H9A 0.2035 -0.0394 0.6753 0.023 Uiso calc 1
H H9B 0.3136 0.0085 0.6571 0.023 Uiso calc 1
C C10 0.1554(2) 0.1445(2) 0.79008(18) 0.0134(4) Uani d 1
C C11 0.1660(2) -0.0428(2) 0.87331(19) 0.0182(5) Uani d 1
H H11 0.1788 -0.1217 0.8843 0.022 Uiso calc 1
C C12 0.1312(2) 0.0077(2) 0.9480(2) 0.0178(5) Uani d 1
H H12 0.1156 -0.0287 1.0221 0.021 Uiso calc 1
C C13 0.0920(2) 0.2148(2) 0.93958(19) 0.0170(5) Uani d 1
H H13A 0.0131 0.2784 0.9169 0.020 Uiso calc 1
H H13B 0.0817 0.1827 1.0177 0.020 Uiso calc 1
C C14 0.2382(2) 0.28962(19) 0.79639(18) 0.0135(4) Uani d 1
C C15 0.2678(3) 0.2655(2) 0.9583(2) 0.0191(5) Uani d 1
H H15 0.2575 0.2466 1.0327 0.023 Uiso calc 1
C C16 0.3560(3) 0.3041(2) 0.8881(2) 0.0200(5) Uani d 1
H H16 0.4200 0.3185 0.9031 0.024 Uiso calc 1
C C17 0.4114(2) 0.3571(2) 0.68931(19) 0.0159(5) Uani d 1
H H17A 0.4747 0.2878 0.6718 0.019 Uiso calc 1
H H17B 0.4561 0.4017 0.6960 0.019 Uiso calc 1
C C18 0.3314(2) 0.4322(2) 0.60247(18) 0.0119(4) Uani d 1
C C19 0.3354(2) 0.5352(2) 0.52378(18) 0.0133(4) Uani d 1
H H19 0.3916 0.5744 0.5110 0.016 Uiso calc 1
C C20 0.2386(2) 0.56861(19) 0.46741(17) 0.0111(4) Uani d 1
C C21 0.2088(2) 0.6697(2) 0.36821(17) 0.0129(4) Uani d 1
H H21A 0.1176 0.7020 0.3657 0.016 Uiso calc 1
H H21B 0.2345 0.7320 0.3668 0.016 Uiso calc 1
C C22 0.3116(2) 0.5231(2) 0.27621(18) 0.0123(4) Uani d 1
C C23 0.2803(2) 0.7043(2) 0.17070(19) 0.0184(5) Uani d 1
H H23 0.2589 0.7868 0.1467 0.022 Uiso calc 1
C C24 0.3213(2) 0.6360(2) 0.10939(19) 0.0181(5) Uani d 1
H H24 0.3340 0.6612 0.0344 0.022 Uiso calc 1
H H2 0.248(2) 0.298(2) 0.322(2) 0.010(6) Uiso d 1
H H22 0.316(2) 0.459(2) 0.336(2) 0.015(7) Uiso d 1
P P1 0.80480(7) -0.00924(6) 0.76308(5) 0.02291(15) Uani d 1
F F1 0.88392(16) 0.05572(15) 0.77728(14) 0.0315(4) Uani d 1
F F2 0.72555(18) -0.07490(16) 0.75257(15) 0.0378(4) Uani d 1
F F3 0.69023(15) 0.11300(13) 0.73112(13) 0.0287(4) Uani d 1
F F4 0.8644(2) 0.01359(18) 0.64277(14) 0.0434(5) Uani d 1
F F5 0.91719(18) -0.13127(15) 0.79802(15) 0.0410(5) Uani d 1
F F6 0.74400(15) -0.02860(15) 0.88527(12) 0.0299(4) Uani d 1
P P2 0.71199(6) 0.35070(6) 0.19854(5) 0.01652(13) Uani d 1
F F7 0.77596(15) 0.43748(14) 0.19221(15) 0.0308(4) Uani d 1
F F8 0.64811(14) 0.26367(14) 0.20333(14) 0.0275(4) Uani d 1
F F9 0.82073(15) 0.30684(14) 0.11073(13) 0.0292(4) Uani d 1
F F10 0.79073(15) 0.24998(14) 0.29032(14) 0.0307(4) Uani d 1
F F11 0.60129(15) 0.39598(15) 0.28365(13) 0.0292(4) Uani d 1
F F12 0.63129(14) 0.45153(14) 0.10512(12) 0.0256(3) Uani d 1
N N13 0.4955(2) -0.2079(2) 0.9165(2) 0.0289(5) Uani d 1
C C25 0.4749(3) -0.1115(2) 0.8972(2) 0.0239(6) Uani d 1
C C26 0.4477(3) 0.0122(3) 0.8749(3) 0.0360(7) Uani d 1
H H26A 0.5248 0.0250 0.8702 0.054 Uiso calc 1
H H26B 0.3868 0.0373 0.9317 0.054 Uiso calc 1
H H26C 0.4130 0.0577 0.8078 0.054 Uiso calc 1
N N14 0.4185(3) 0.2205(3) 0.4152(2) 0.0551(8) Uani d 1
C C27 0.5005(3) 0.1757(4) 0.4612(3) 0.0503(8) Uani d 1
C C28 0.6071(4) 0.1257(4) 0.5191(3) 0.0611(9) Uani d 1
H H28A 0.6487 0.0426 0.5263 0.092 Uiso calc 1
H H28B 0.5781 0.1336 0.5894 0.092 Uiso calc 1
H H28C 0.6661 0.1671 0.4806 0.092 Uiso calc 1

loop_
_atom_site_aniso_label
_atom_site_aniso_U_11
_atom_site_aniso_U_22
_atom_site_aniso_U_33
_atom_site_aniso_U_12
_atom_site_aniso_U_13
_atom_site_aniso_U_23
Ni1 0.01309(14) 0.00777(14) 0.00867(13) -0.00374(11) -0.00414(10) -0.00081(11)
Ni2 0.00964(19) 0.00759(19) 0.00830(18) -0.00324(15) -0.00262(14) -0.00133(15)
Cl1 0.0112(2) 0.0110(2) 0.0101(2) -0.00318(19) -0.00209(19) -0.0030(2)
N1 0.0128(9) 0.0129(9) 0.0144(9) -0.0035(8) -0.0003(7) -0.0064(8)
N2 0.0141(9) 0.0126(9) 0.0120(9) -0.0044(8) -0.0010(7) -0.0061(8)
N3 0.0110(9) 0.0092(9) 0.0076(8) -0.0026(7) -0.0028(7) -0.0016(7)
N4 0.0118(9) 0.0087(9) 0.0098(9) -0.0022(7) -0.0040(7) -0.0010(7)
N5 0.0195(10) 0.0102(9) 0.0128(9) -0.0053(8) -0.0050(8) -0.0007(8)
N6 0.0170(10) 0.0105(9) 0.0108(9) -0.0040(8) -0.0040(7) 0.0004(8)
N7 0.0203(10) 0.0117(9) 0.0106(9) -0.0034(8) -0.0059(8) -0.0018(8)
N8 0.0202(10) 0.0113(9) 0.0135(9) -0.0056(8) -0.0096(8) -0.0007(8)
N9 0.0126(9) 0.0091(9) 0.0098(9) -0.0030(7) -0.0048(7) -0.0015(7)
N10 0.0110(9) 0.0087(9) 0.0081(8) -0.0024(7) -0.0020(7) -0.0017(7)
N11 0.0144(9) 0.0126(9) 0.0102(9) -0.0058(8) -0.0019(7) -0.0015(8)
N12 0.0117(9) 0.0156(10) 0.0125(9) -0.0057(8) -0.0001(7) -0.0043(8)
C1 0.0110(11) 0.0171(12) 0.0174(11) -0.0047(9) 0.0019(9) -0.0094(10)
C2 0.0138(11) 0.0117(11) 0.0134(11) -0.0031(9) -0.0025(9) -0.0052(9)
C3 0.0183(12) 0.0218(12) 0.0109(11) -0.0080(10) -0.0024(9) -0.0058(10)
C4 0.0179(12) 0.0217(12) 0.0113(11) -0.0080(10) -0.0030(9) -0.0059(10)
C5 0.0141(11) 0.0166(11) 0.0107(10) -0.0086(9) -0.0008(8) -0.0044(9)
C6 0.0132(11) 0.0141(11) 0.0111(10) -0.0072(9) -0.0001(8) -0.0042(9)
C7 0.0210(12) 0.0131(11) 0.0156(11) -0.0086(9) -0.0022(9) -0.0063(9)
C8 0.0191(12) 0.0099(11) 0.0144(11) -0.0055(9) -0.0024(9) -0.0029(9)
C9 0.0296(14) 0.0114(11) 0.0166(12) -0.0049(10) -0.0074(10) -0.0040(10)
C10 0.0137(11) 0.0110(11) 0.0144(11) -0.0035(9) -0.0053(9) -0.0017(9)
C11 0.0223(12) 0.0095(11) 0.0177(12) -0.0063(10) -0.0065(10) 0.0038(9)
C12 0.0187(12) 0.0150(12) 0.0159(11) -0.0074(10) -0.0050(9) 0.0019(9)
C13 0.0201(12) 0.0147(11) 0.0130(11) -0.0035(10) -0.0037(9) -0.0033(9)
C14 0.0172(11) 0.0070(10) 0.0136(11) -0.0005(9) -0.0070(9) -0.0015(9)
C15 0.0327(14) 0.0127(11) 0.0144(11) -0.0062(10) -0.0114(10) -0.0033(9)
C16 0.0325(14) 0.0133(12) 0.0182(12) -0.0073(10) -0.0164(11) -0.0012(10)
C17 0.0142(11) 0.0163(12) 0.0172(12) -0.0057(9) -0.0068(9) -0.0019(10)
C18 0.0100(10) 0.0128(11) 0.0138(11) -0.0028(8) -0.0034(8) -0.0054(9)
C19 0.0128(11) 0.0130(11) 0.0145(11) -0.0060(9) -0.0033(9) -0.0025(9)
C20 0.0127(10) 0.0108(10) 0.0109(10) -0.0046(8) -0.0010(8) -0.0043(9)
C21 0.0156(11) 0.0127(11) 0.0111(10) -0.0067(9) -0.0008(9) -0.0034(9)
C22 0.0106(10) 0.0133(11) 0.0123(11) -0.0044(9) -0.0008(8) -0.0038(9)
C23 0.0249(13) 0.0164(12) 0.0119(11) -0.0099(10) -0.0040(9) 0.0010(9)
C24 0.0217(12) 0.0193(12) 0.0122(11) -0.0098(10) -0.0022(9) -0.0012(10)
P1 0.0367(4) 0.0157(3) 0.0175(3) -0.0094(3) -0.0092(3) -0.0027(3)
F1 0.0342(9) 0.0317(9) 0.0373(10) -0.0121(8) -0.0119(8) -0.0142(8)
F2 0.0467(11) 0.0312(10) 0.0490(11) -0.0215(8) -0.0083(9) -0.0165(9)
F3 0.0321(9) 0.0175(8) 0.0331(9) -0.0090(7) -0.0149(7) 0.0021(7)
F4 0.0637(13) 0.0552(13) 0.0200(9) -0.0312(11) -0.0007(8) -0.0131(9)
F5 0.0466(11) 0.0230(9) 0.0413(11) 0.0023(8) -0.0068(9) -0.0134(8)
F6 0.0306(9) 0.0313(9) 0.0177(8) -0.0069(7) -0.0042(7) -0.0018(7)
P2 0.0147(3) 0.0152(3) 0.0211(3) -0.0047(2) -0.0062(2) -0.0054(3)
F7 0.0246(8) 0.0186(8) 0.0545(11) -0.0081(7) -0.0145(8) -0.0104(8)
F8 0.0229(8) 0.0231(8) 0.0436(10) -0.0100(7) -0.0084(7) -0.0131(8)
F9 0.0221(8) 0.0272(9) 0.0308(9) -0.0050(7) 0.0042(7) -0.0112(7)
F10 0.0308(9) 0.0224(8) 0.0363(10) -0.0044(7) -0.0197(7) -0.0021(7)
F11 0.0261(8) 0.0325(9) 0.0294(9) -0.0053(7) -0.0017(7) -0.0170(8)
F12 0.0247(8) 0.0224(8) 0.0220(8) -0.0035(7) -0.0106(6) 0.0002(6)
N13 0.0326(13) 0.0243(13) 0.0325(13) -0.0062(10) -0.0128(11) -0.0100(11)
C25 0.0228(13) 0.0228(14) 0.0266(14) -0.0046(11) -0.0102(11) -0.0077(12)
C26 0.0252(15) 0.0189(14) 0.059(2) -0.0036(12) -0.0078(14) -0.0111(14)
N14 0.0364(14) 0.0775(19) 0.0378(14) -0.0161(13) -0.0158(11) -0.0030(14)
C27 0.0385(14) 0.0704(17) 0.0355(13) -0.0061(13) -0.0142(11) -0.0187(13)
C28 0.0464(17) 0.080(2) 0.0433(16) 0.0062(16) -0.0205(14) -0.0269(16)

loop_
_atom_type_symbol
_atom_type_description
_atom_type_scat_dispersion_real
_atom_type_scat_dispersion_imag
_atom_type_scat_source
C C 0.0033 0.0016 ' International Tables Vol C Tables 4.2.6.8 and 6.1.1.4'
H H 0.0000 0.0000 ' International Tables Vol C Tables 4.2.6.8 and 6.1.1.4'
Cl Cl 0.1484 0.1585 ' International Tables Vol C Tables 4.2.6.8 and 6.1.1.4'
F F 0.0171 0.0103 ' International Tables Vol C Tables 4.2.6.8 and 6.1.1.4'
N N 0.0061 0.0033 ' International Tables Vol C Tables 4.2.6.8 and 6.1.1.4'
Ni Ni 0.3393 1.1124 ' International Tables Vol C Tables 4.2.6.8 and 6.1.1.4'
P P 0.1023 0.0942 ' International Tables Vol C Tables 4.2.6.8 and 6.1.1.4'

loop_
_geom_angle_atom_site_label_1
_geom_angle_atom_site_label_2
_geom_angle_atom_site_label_3
_geom_angle_site_symmetry_1
_geom_angle_site_symmetry_3
_geom_angle
_geom_angle_publ_flag
C10 Ni1 C14 . . 86.29(10) yes
C10 Ni1 N9 . . 170.02(9) no
C14 Ni1 N9 . . 87.53(9) yes
C10 Ni1 N4 . . 87.91(9) yes
C14 Ni1 N4 . . 171.02(9) no
N9 Ni1 N4 . . 97.24(8) yes
C10 Ni1 Cl1 . . 100.88(7) yes
C14 Ni1 Cl1 . . 100.19(7) yes
N9 Ni1 Cl1 . . 87.92(6) yes
N4 Ni1 Cl1 . . 87.63(6) yes
N10 Ni2 N10 2_566 . 180.00(10) no
N10 Ni2 N3 2_566 2_566 88.87(7) no
N10 Ni2 N3 . 2_566 91.13(7) no
N10 Ni2 N3 2_566 . 91.13(7) yes
N10 Ni2 N3 . . 88.87(7) yes
N3 Ni2 N3 2_566 . 180.00(10) no
N10 Ni2 Cl1 2_566 . 90.74(5) no
N10 Ni2 Cl1 . . 89.26(5) no
N3 Ni2 Cl1 2_566 . 90.83(5) no
N3 Ni2 Cl1 . . 89.17(5) no
N10 Ni2 Cl1 2_566 2_566 89.26(5) no
N10 Ni2 Cl1 . 2_566 90.74(5) no
N3 Ni2 Cl1 2_566 2_566 89.17(5) no
N3 Ni2 Cl1 . 2_566 90.83(5) no
Cl1 Ni2 Cl1 . 2_566 180.0 no
Ni2 Cl1 Ni1 . . 86.701(18) yes
C2 N1 C3 . . 108.40(19) no
C2 N1 C1 . . 123.0(2) no
C3 N1 C1 . . 126.9(2) no
C2 N2 C4 . . 108.3(2) no
C2 N2 C5 . . 124.97(19) no
C4 N2 C5 . . 125.05(19) no
C6 N3 N4 . . 106.63(18) no
C6 N3 Ni2 . . 134.34(15) no
N4 N3 Ni2 . . 117.30(13) no
C8 N4 N3 . . 108.90(18) no
C8 N4 Ni1 . . 126.18(15) no
N3 N4 Ni1 . . 124.60(14) no
C10 N5 C11 . . 111.2(2) no
C10 N5 C9 . . 122.3(2) no
C11 N5 C9 . . 126.3(2) no
C10 N6 C12 . . 111.3(2) no
C10 N6 C13 . . 120.13(19) no
C12 N6 C13 . . 128.5(2) no
C14 N7 C15 . . 111.2(2) no
C14 N7 C13 . . 120.2(2) no
C15 N7 C13 . . 128.4(2) no
C14 N8 C16 . . 111.1(2) no
C14 N8 C17 . . 122.66(19) no
C16 N8 C17 . . 126.2(2) no
C18 N9 N10 . . 108.49(18) no
C18 N9 Ni1 . . 127.13(15) no
N10 N9 Ni1 . . 123.91(14) no
C20 N10 N9 . . 106.79(17) no
C20 N10 Ni2 . . 132.83(15) no
N9 N10 Ni2 . . 118.10(14) no
C22 N11 C23 . . 108.4(2) no
C22 N11 C21 . . 123.80(19) no
C23 N11 C21 . . 125.9(2) no
C22 N12 C24 . . 108.7(2) no
C22 N12 C1 . . 123.2(2) no
C24 N12 C1 . . 127.3(2) no
N1 C1 N12 . . 109.47(18) no
N1 C1 H1A . . 109.8 no
N12 C1 H1A . . 109.8 no
N1 C1 H1B . . 109.8 no
N12 C1 H1B . . 109.8 no
H1A C1 H1B . . 108.2 no
N2 C2 N1 . . 109.1(2) no
N2 C2 H2 . . 124.9(16) no
N1 C2 H2 . . 125.9(16) no
C4 C3 N1 . . 106.5(2) no
C4 C3 H3 . . 126.8 no
N1 C3 H3 . . 126.8 no
C3 C4 N2 . . 107.7(2) no
C3 C4 H4 . . 126.2 no
N2 C4 H4 . . 126.2 no
N2 C5 C6 . . 110.78(18) no
N2 C5 H5A . . 109.5 no
C6 C5 H5A . . 109.5 no
N2 C5 H5B . . 109.5 no
C6 C5 H5B . . 109.5 no
H5A C5 H5B . . 108.1 no
N3 C6 C7 . . 110.4(2) no
N3 C6 C5 . . 123.8(2) no
C7 C6 C5 . . 125.7(2) no
C8 C7 C6 . . 104.5(2) no
C8 C7 H7 . . 127.8 no
C6 C7 H7 . . 127.8 no
N4 C8 C7 . . 109.5(2) no
N4 C8 C9 . . 121.7(2) no
C7 C8 C9 . . 128.7(2) no
N5 C9 C8 . . 111.1(2) no
N5 C9 H9A . . 109.4 no
C8 C9 H9A . . 109.4 no
N5 C9 H9B . . 109.4 no
C8 C9 H9B . . 109.4 no
H9A C9 H9B . . 108.0 no
N5 C10 N6 . . 104.57(19) no
N5 C10 Ni1 . . 128.00(18) no
N6 C10 Ni1 . . 126.93(18) no
C12 C11 N5 . . 106.6(2) no
C12 C11 H11 . . 126.7 no
N5 C11 H11 . . 126.7 no
C11 C12 N6 . . 106.2(2) no
C11 C12 H12 . . 126.9 no
N6 C12 H12 . . 126.9 no
N7 C13 N6 . . 106.87(19) no
N7 C13 H13A . . 110.3 no
N6 C13 H13A . . 110.3 no
N7 C13 H13B . . 110.3 no
N6 C13 H13B . . 110.3 no
H13A C13 H13B . . 108.6 no
N8 C14 N7 . . 104.5(2) no
N8 C14 Ni1 . . 128.36(18) no
N7 C14 Ni1 . . 126.92(18) no
C16 C15 N7 . . 106.3(2) no
C16 C15 H15 . . 126.9 no
N7 C15 H15 . . 126.9 no
C15 C16 N8 . . 106.9(2) no
C15 C16 H16 . . 126.5 no
N8 C16 H16 . . 126.5 no
N8 C17 C18 . . 110.79(19) no
N8 C17 H17A . . 109.5 no
C18 C17 H17A . . 109.5 no
N8 C17 H17B . . 109.5 no
C18 C17 H17B . . 109.5 no
H17A C17 H17B . . 108.1 no
N9 C18 C19 . . 109.94(19) no
N9 C18 C17 . . 121.3(2) no
C19 C18 C17 . . 128.8(2) no
C18 C19 C20 . . 104.4(2) no
C18 C19 H19 . . 127.8 no
C20 C19 H19 . . 127.8 no
N10 C20 C19 . . 110.4(2) no
N10 C20 C21 . . 123.21(19) no
C19 C20 C21 . . 126.2(2) no
N11 C21 C20 . . 110.05(18) no
N11 C21 H21A . . 109.7 no
C20 C21 H21A . . 109.7 no
N11 C21 H21B . . 109.7 no
C20 C21 H21B . . 109.7 no
H21A C21 H21B . . 108.2 no
N11 C22 N12 . . 109.0(2) no
N11 C22 H22 . . 124.8(17) no
N12 C22 H22 . . 126.2(17) no
C24 C23 N11 . . 107.3(2) no
C24 C23 H23 . . 126.3 no
N11 C23 H23 . . 126.3 no
C23 C24 N12 . . 106.6(2) no
C23 C24 H24 . . 126.7 no
N12 C24 H24 . . 126.7 no
F4 P1 F2 . . 91.74(11) no
F4 P1 F5 . . 90.84(11) no
F2 P1 F5 . . 90.21(11) no
F4 P1 F1 . . 89.84(10) no
F2 P1 F1 . . 178.38(11) no
F5 P1 F1 . . 89.41(10) no
F4 P1 F3 . . 90.65(11) no
F2 P1 F3 . . 89.81(10) no
F5 P1 F3 . . 178.50(11) no
F1 P1 F3 . . 90.53(9) no
F4 P1 F6 . . 178.24(11) no
F2 P1 F6 . . 89.69(10) no
F5 P1 F6 . . 90.18(10) no
F1 P1 F6 . . 88.73(10) no
F3 P1 F6 . . 88.32(9) no
F7 P2 F10 . . 90.77(9) no
F7 P2 F11 . . 90.67(10) no
F10 P2 F11 . . 90.77(9) no
F7 P2 F8 . . 179.28(10) no
F10 P2 F8 . . 89.66(9) no
F11 P2 F8 . . 89.90(9) no
F7 P2 F9 . . 89.85(10) no
F10 P2 F9 . . 90.64(9) no
F11 P2 F9 . . 178.49(9) no
F8 P2 F9 . . 89.56(9) no
F7 P2 F12 . . 90.12(9) no
F10 P2 F12 . . 179.09(9) no
F11 P2 F12 . . 89.39(9) no
F8 P2 F12 . . 89.44(9) no
F9 P2 F12 . . 89.20(9) no
N13 C25 C26 . . 178.8(3) no
C25 C26 H26A . . 109.5 no
C25 C26 H26B . . 109.5 no
H26A C26 H26B . . 109.5 no
C25 C26 H26C . . 109.5 no
H26A C26 H26C . . 109.5 no
H26B C26 H26C . . 109.5 no
N14 C27 C28 . . 176.0(5) no
C27 C28 H28A . . 109.5 no
C27 C28 H28B . . 109.5 no
H28A C28 H28B . . 109.5 no
C27 C28 H28C . . 109.5 no
H28A C28 H28C . . 109.5 no
H28B C28 H28C . . 109.5 no

loop_
_geom_bond_atom_site_label_1
_geom_bond_atom_site_label_2
_geom_bond_site_symmetry_2
_geom_bond_distance
_geom_bond_publ_flag
Ni1 C10 . 1.861(2) yes
Ni1 C14 . 1.866(2) yes
Ni1 N9 . 1.9176(19) yes
Ni1 N4 . 1.9245(19) yes
Ni1 Cl1 . 2.5718(6) yes
Ni2 N10 2_566 2.1126(18) no
Ni2 N10 . 2.1126(18) yes
Ni2 N3 2_566 2.1213(18) no
Ni2 N3 . 2.1213(18) yes
Ni2 Cl1 . 2.4556(5) yes
Ni2 Cl1 2_566 2.4556(5) no
N1 C2 . 1.331(3) yes
N1 C3 . 1.386(3) no
N1 C1 . 1.460(3) no
N2 C2 . 1.319(3) yes
N2 C4 . 1.381(3) no
N2 C5 . 1.488(3) no
N3 C6 . 1.356(3) no
N3 N4 . 1.364(2) no
N4 C8 . 1.347(3) no
N5 C10 . 1.341(3) yes
N5 C11 . 1.388(3) no
N5 C9 . 1.466(3) no
N6 C10 . 1.353(3) yes
N6 C12 . 1.384(3) no
N6 C13 . 1.458(3) no
N7 C14 . 1.354(3) yes
N7 C15 . 1.384(3) no
N7 C13 . 1.452(3) no
N8 C14 . 1.341(3) yes
N8 C16 . 1.385(3) no
N8 C17 . 1.458(3) no
N9 C18 . 1.350(3) no
N9 N10 . 1.365(2) no
N10 C20 . 1.355(3) no
N11 C22 . 1.320(3) yes
N11 C23 . 1.385(3) no
N11 C21 . 1.488(3) no
N12 C22 . 1.334(3) yes
N12 C24 . 1.379(3) no
N12 C1 . 1.463(3) no
C1 H1A . 0.9900 no
C1 H1B . 0.9900 no
C2 H2 . 0.91(3) no
C3 C4 . 1.347(3) no
C3 H3 . 0.9500 no
C4 H4 . 0.9500 no
C5 C6 . 1.493(3) no
C5 H5A . 0.9900 no
C5 H5B . 0.9900 no
C6 C7 . 1.386(3) no
C7 C8 . 1.383(3) no
C7 H7 . 0.9500 no
C8 C9 . 1.492(3) no
C9 H9A . 0.9900 no
C9 H9B . 0.9900 no
C11 C12 . 1.346(4) no
C11 H11 . 0.9500 no
C12 H12 . 0.9500 no
C13 H13A . 0.9900 no
C13 H13B . 0.9900 no
C15 C16 . 1.340(4) no
C15 H15 . 0.9500 no
C16 H16 . 0.9500 no
C17 C18 . 1.496(3) no
C17 H17A . 0.9900 no
C17 H17B . 0.9900 no
C18 C19 . 1.377(3) no
C19 C20 . 1.389(3) no
C19 H19 . 0.9500 no
C20 C21 . 1.490(3) no
C21 H21A . 0.9900 no
C21 H21B . 0.9900 no
C22 H22 . 0.92(3) no
C23 C24 . 1.354(4) no
C23 H23 . 0.9500 no
C24 H24 . 0.9500 no
P1 F4 . 1.5895(19) no
P1 F2 . 1.5951(18) no
P1 F5 . 1.6030(19) no
P1 F1 . 1.6114(17) no
P1 F3 . 1.6126(17) no
P1 F6 . 1.6184(17) no
P2 F7 . 1.5936(16) no
P2 F10 . 1.5937(17) no
P2 F11 . 1.6005(17) no
P2 F8 . 1.6038(16) no
P2 F9 . 1.6092(17) no
P2 F12 . 1.6193(16) no
N13 C25 . 1.131(4) no
C25 C26 . 1.455(4) no
C26 H26A . 0.9800 no
C26 H26B . 0.9800 no
C26 H26C . 0.9800 no
N14 C27 . 1.125(4) no
C27 C28 . 1.458(5) no
C28 H28A . 0.9800 no
C28 H28B . 0.9800 no
C28 H28C . 0.9800 no

loop_
_geom_hbond_atom_site_label_D
_geom_hbond_atom_site_label_H
_geom_hbond_atom_site_label_A
_geom_hbond_site_symmetry_A
_geom_hbond_distance_DH
_geom_hbond_distance_HA
_geom_hbond_distance_DA
_geom_hbond_angle_DHA
C1 H1A F12 2_665 0.99 2.39 3.263(3) 146.1
C1 H1B F8 . 0.99 2.36 3.199(3) 142.1
C4 H4 F7 1_455 0.95 2.41 3.227(3) 143.5
C5 H5B N10 2_566 0.99 2.61 3.407(3) 138.1
C7 H7 F4 2_656 0.95 2.52 3.392(3) 152.1
C11 H11 F9 2_656 0.95 2.44 3.375(3) 168.4
C13 H13B F5 2_657 0.99 2.38 3.356(3) 167.2
C13 H13B F6 2_657 0.99 2.47 3.101(3) 121.5
C16 H16 N13 2_657 0.95 2.59 3.186(3) 121.5
C21 H21A Cl1 2_566 0.99 2.75 3.257(2) 112.3
C21 H21A N3 2_566 0.99 2.59 3.376(3) 136.2
C21 H21B F3 2_666 0.99 2.35 3.238(3) 149.1
C23 H23 F1 2_666 0.95 2.50 3.235(3) 134.1
C2 H2 N14 . 0.91(3) 2.34(3) 3.188(4) 155(2)
C22 H22 N10 . 0.92(3) 2.62(3) 3.156(3) 119(2)
C26 H26A F6 . 0.98 2.44 3.365(4) 156.9
C28 H28B F3 . 0.98 2.55 3.295(4) 133.1

loop_
_geom_torsion_atom_site_label_1
_geom_torsion_atom_site_label_2
_geom_torsion_atom_site_label_3
_geom_torsion_atom_site_label_4
_geom_torsion
_geom_torsion_publ_flag
C6 N3 N4 C8 -1.7(2) no
Ni2 N3 N4 C8 165.49(15) no
C6 N3 N4 Ni1 -175.50(15) no
Ni2 N3 N4 Ni1 -8.3(2) no
C18 N9 N10 C20 1.7(2) no
Ni1 N9 N10 C20 174.35(15) no
C18 N9 N10 Ni2 -163.28(14) no
Ni1 N9 N10 Ni2 9.3(2) no
C2 N1 C1 N12 -81.1(3) no
C3 N1 C1 N12 82.2(3) no
C22 N12 C1 N1 70.5(3) no
C24 N12 C1 N1 -98.4(3) no
C4 N2 C2 N1 -1.1(3) no
C5 N2 C2 N1 -166.8(2) no
C3 N1 C2 N2 1.3(3) no
C1 N1 C2 N2 167.3(2) no
C2 N1 C3 C4 -1.1(3) no
C1 N1 C3 C4 -166.3(2) no
N1 C3 C4 N2 0.4(3) no
C2 N2 C4 C3 0.4(3) no
C5 N2 C4 C3 166.1(2) no
C2 N2 C5 C6 -6.0(3) no
C4 N2 C5 C6 -169.3(2) no
N4 N3 C6 C7 1.4(2) no
Ni2 N3 C6 C7 -162.60(17) no
N4 N3 C6 C5 -176.6(2) no
Ni2 N3 C6 C5 19.4(3) no
N2 C5 C6 N3 81.1(3) no
N2 C5 C6 C7 -96.7(3) no
N3 C6 C7 C8 -0.6(3) no
C5 C6 C7 C8 177.4(2) no
N3 N4 C8 C7 1.4(3) no
Ni1 N4 C8 C7 175.06(16) no
N3 N4 C8 C9 -178.0(2) no
Ni1 N4 C8 C9 -4.3(3) no
C6 C7 C8 N4 -0.5(3) no
C6 C7 C8 C9 178.9(2) no
C10 N5 C9 C8 -37.5(3) no
C11 N5 C9 C8 146.6(2) no
N4 C8 C9 N5 42.2(3) no
C7 C8 C9 N5 -137.1(3) no
C11 N5 C10 N6 -1.9(3) no
C9 N5 C10 N6 -178.4(2) no
C11 N5 C10 Ni1 170.33(18) no
C9 N5 C10 Ni1 -6.1(3) no
C12 N6 C10 N5 2.5(3) no
C13 N6 C10 N5 178.7(2) no
C12 N6 C10 Ni1 -169.87(17) no
C13 N6 C10 Ni1 6.3(3) no
C14 Ni1 C10 N5 -138.8(2) no
N4 Ni1 C10 N5 34.4(2) no
Cl1 Ni1 C10 N5 121.6(2) no
C14 Ni1 C10 N6 31.8(2) no
N4 Ni1 C10 N6 -155.0(2) no
Cl1 Ni1 C10 N6 -67.8(2) no
C10 N5 C11 C12 0.7(3) no
C9 N5 C11 C12 176.9(2) no
N5 C11 C12 N6 0.9(3) no
C10 N6 C12 C11 -2.1(3) no
C13 N6 C12 C11 -178.0(2) no
C14 N7 C13 N6 49.5(3) no
C15 N7 C13 N6 -124.0(2) no
C10 N6 C13 N7 -52.0(3) no
C12 N6 C13 N7 123.5(2) no
C16 N8 C14 N7 1.5(3) no
C17 N8 C14 N7 179.4(2) no
C16 N8 C14 Ni1 -173.07(17) no
C17 N8 C14 Ni1 4.8(3) no
C15 N7 C14 N8 -1.9(3) no
C13 N7 C14 N8 -176.4(2) no
C15 N7 C14 Ni1 172.79(17) no
C13 N7 C14 Ni1 -1.8(3) no
C10 Ni1 C14 N8 139.2(2) no
N9 Ni1 C14 N8 -33.0(2) no
Cl1 Ni1 C14 N8 -120.4(2) no
C10 Ni1 C14 N7 -34.3(2) no
N9 Ni1 C14 N7 153.6(2) no
Cl1 Ni1 C14 N7 66.1(2) no
C14 N7 C15 C16 1.6(3) no
C13 N7 C15 C16 175.6(2) no
N7 C15 C16 N8 -0.6(3) no
C14 N8 C16 C15 -0.6(3) no
C17 N8 C16 C15 -178.4(2) no
C14 N8 C17 C18 38.0(3) no
C16 N8 C17 C18 -144.4(2) no
N10 N9 C18 C19 -1.4(3) no
Ni1 N9 C18 C19 -173.75(16) no
N10 N9 C18 C17 177.6(2) no
Ni1 N9 C18 C17 5.3(3) no
N8 C17 C18 N9 -42.5(3) no
N8 C17 C18 C19 136.3(2) no
N9 C18 C19 C20 0.5(3) no
C17 C18 C19 C20 -178.4(2) no
N9 N10 C20 C19 -1.4(2) no
Ni2 N10 C20 C19 160.46(16) no
N9 N10 C20 C21 173.9(2) no
Ni2 N10 C20 C21 -24.2(3) no
C18 C19 C20 N10 0.6(3) no
C18 C19 C20 C21 -174.6(2) no
C22 N11 C21 C20 25.2(3) no
C23 N11 C21 C20 -172.6(2) no
N10 C20 C21 N11 -83.4(3) no
C19 C20 C21 N11 91.2(3) no
C23 N11 C22 N12 0.7(3) no
C21 N11 C22 N12 165.59(19) no
C24 N12 C22 N11 -0.8(3) no
C1 N12 C22 N11 -171.56(19) no
C22 N11 C23 C24 -0.3(3) no
C21 N11 C23 C24 -164.8(2) no
N11 C23 C24 N12 -0.2(3) no
C22 N12 C24 C23 0.6(3) no
C1 N12 C24 C23 170.9(2) no
